data_9016922
loop_
_publ_author_name
'Scordari, F.'
'Schingaro, E.'
'Ventruti, G.'
'Nicotra, E.'
'Viccaro, M.'
'Tagliani, S. M.'

_publ_section_title
;
 Fluorophlogopite from Piano delle Concazze (Mt. Etna, Italy): Crystal chemistry
 and implications for the crystallization conditions
 Note: Sample E1
;
_journal_name_full 'American Mineralogist'
_journal_page_first 1017
_journal_page_last 1025
_journal_volume 98
_journal_year 2013
_chemical_compound_source 'Piano delle Concazze, Mt. Etna, Italy'
_chemical_formula_sum 'F2 Fe0.62 K0.913 Mg2.38 O10 Si3.928'
_chemical_name_mineral Fluorophlogopite
_space_group_IT_number 12
_space_group_name_Hall '-C 2y'
_space_group_name_H-M_alt 'C 1 2/m 1'
_symmetry_space_group_name_H-M 'C 1 2/m 1'
_cell_angle_alpha 90
_cell_angle_beta 100.185
_cell_angle_gamma 90
_cell_length_a 5.3239
_cell_length_b 9.2204
_cell_length_c 10.1192
_cell_formula_units_Z 2
_cell_volume 488.909
_database_code_amcsd 0020181
_exptl_crystal_density_diffrn 2.965
_cod_data_source_file inputs/fixed/downloads/05/05550.cif
_cod_data_source_block 05550
_cod_original_formula_sum 'K.913 Si3.928 Mg2.38 Fe.62 O10 F2'
_cod_database_code 9016922

loop_
_space_group_symop_operation_xyz
x,y,z
1/2+x,1/2+y,z
x,-y,z
1/2+x,1/2-y,z
-x,y,-z
1/2-x,1/2+y,-z
-x,-y,-z
1/2-x,1/2-y,-z

loop_
_atom_site_aniso_label
_atom_site_aniso_U_11
_atom_site_aniso_U_22
_atom_site_aniso_U_33
_atom_site_aniso_U_12
_atom_site_aniso_U_13
_atom_site_aniso_U_23
K 0.03140 0.03130 0.03080 0.00000 0.00420 0.00000
SiT 0.00790 0.00830 0.01030 0.00000 0.00110 0.00000
MgM1 0.00770 0.00700 0.01360 0.00000 0.00240 0.00000
FeM1 0.00770 0.00700 0.01360 0.00000 0.00240 0.00000
MgM2 0.00660 0.01380 0.01180 0.00000 0.00070 0.00000
FeM2 0.00660 0.01380 0.01180 0.00000 0.00070 0.00000
O1 0.01600 0.02310 0.01390 -0.00150 0.00270 -0.00600
O2 0.02600 0.01260 0.01390 0.00000 0.00030 0.00000
O3 0.00970 0.01020 0.01070 -0.00020 0.00130 0.00040
F4 0.01080 0.01420 0.01340 0.00000 0.00190 0.00000

loop_
_atom_site_label
_atom_site_fract_x
_atom_site_fract_y
_atom_site_fract_z
_atom_site_occupancy
_atom_site_U_iso_or_equiv
K 0.00000 0.00000 0.00000 0.91310 0.03140
SiT 0.57457 0.16688 0.22366 0.98190 0.00890
MgM1 0.00000 0.50000 0.50000 0.77620 0.00940
FeM1 0.00000 0.50000 0.50000 0.22360 0.00940
MgM2 0.00000 0.83630 0.50000 0.80190 0.01080
FeM2 0.00000 0.83630 0.50000 0.19800 0.01080
O1 0.81700 0.23770 0.16510 1.00000 0.01770
O2 0.53030 0.00000 0.16570 1.00000 0.01790
O3 0.63070 0.16760 0.38978 1.00000 0.01030
F4 0.12980 0.00000 0.40080 1.00000 0.01280

loop_
_cod_related_entry_id
_cod_related_entry_database
_cod_related_entry_code
1 AMCSD 0020181
